data_4020587
loop_
_publ_author_name
'Thomas G. Back'
'Du\<san Kuzma'
'Masood Parvez'

_publ_section_title
;
 Aromatic Derivatives and Tellurium Analogues of
 Cyclic Seleninate Esters and Spirodioxyselenuranes
 That Act as Glutathione Peroxidase Mimetics
;
_journal_name_full 'Journal of Organic Chemistry'
_journal_page_first 9230
_journal_page_last 9236
_journal_paper_doi 10.1021/jo0512711
_journal_volume 70
_journal_year 2005
_chemical_formula_sum 'C12 H24 O7 Te2'
_chemical_formula_weight 535.51
_space_group_IT_number 15
_symmetry_cell_setting monoclinic
_symmetry_space_group_name_Hall '-C 2yc'
_symmetry_space_group_name_H-M 'C 1 2/c 1'
_cell_angle_alpha 90.00
_cell_angle_beta 107.27(2)
_cell_angle_gamma 90.00
_cell_formula_units_Z 4
_cell_length_a 20.345(9)
_cell_length_b 10.237(4)
_cell_length_c 8.191(3)
_cell_measurement_temperature 173(2)
_cell_volume 1629.0(11)
_diffrn_ambient_temperature 173(2)
_exptl_crystal_density_diffrn 2.183
_cod_depositor_comments
;
The following automatic conversions were performed:
'_symmetry_cell_setting' value 'Monoclinic' changed to 'monoclinic'
according to '/home/saulius/struct/CIF-dictionaries/cif_core.dic'
dictionary named 'cif_core.dic' version 2.4.1 from 2010-06-29.

Automatic conversion script
Id: cif_fix_enum 1527 2010-12-29 10:47:43Z saulius 
;
_cod_original_sg_symbol_H-M 'C 2/c'
_cod_database_code 4020587

loop_
_symmetry_equiv_pos_as_xyz
'x, y, z'
'-x, y, -z+1/2'
'x+1/2, y+1/2, z'
'-x+1/2, y+1/2, -z+1/2'
'-x, -y, -z'
'x, -y, z-1/2'
'-x+1/2, -y+1/2, -z'
'x+1/2, -y+1/2, z-1/2'

loop_
_atom_site_label
_atom_site_type_symbol
_atom_site_fract_x
_atom_site_fract_y
_atom_site_fract_z
_atom_site_U_iso_or_equiv
_atom_site_adp_type
_atom_site_occupancy
_atom_site_symmetry_multiplicity
_atom_site_calc_flag
_atom_site_refinement_flags
_atom_site_disorder_assembly
_atom_site_disorder_group
Te1 Te 0.081078(14) 0.21079(3) 0.39238(3) 0.01630(14) Uani 1 1 d . . .
O1 O 0.15987(16) 0.1013(3) 0.5249(4) 0.0225(7) Uani 1 1 d . . .
O2 O 0.12981(16) 0.3798(3) 0.4531(4) 0.0219(7) Uani 1 1 d . . .
O3 O 0.0000 0.3052(4) 0.2500 0.0213(10) Uani 1 2 d S . .
O4 O 0.02092(16) 0.0485(3) 0.3407(4) 0.0195(7) Uani 1 1 d . . .
C1 C 0.2010(3) 0.0538(5) 0.4227(6) 0.0266(11) Uani 1 1 d . . .
H1A H 0.1828 -0.0315 0.3719 0.032 Uiso 1 1 calc R . .
H1B H 0.2489 0.0407 0.4955 0.032 Uiso 1 1 calc R . .
C2 C 0.2001(2) 0.1510(5) 0.2802(6) 0.0229(10) Uani 1 1 d . . .
H2A H 0.2271 0.2297 0.3290 0.027 Uiso 1 1 calc R . .
H2B H 0.2210 0.1108 0.1975 0.027 Uiso 1 1 calc R . .
C3 C 0.1260(3) 0.1886(5) 0.1906(6) 0.0220(10) Uani 1 1 d . . .
H3A H 0.1024 0.1193 0.1103 0.026 Uiso 1 1 calc R . .
H3B H 0.1238 0.2714 0.1267 0.026 Uiso 1 1 calc R . .
C4 C 0.1169(3) 0.4406(5) 0.5972(6) 0.0260(11) Uani 1 1 d . . .
H4A H 0.0751 0.4957 0.5585 0.031 Uiso 1 1 calc R . .
H4B H 0.1562 0.4976 0.6554 0.031 Uiso 1 1 calc R . .
C5 C 0.1066(3) 0.3360(5) 0.7240(6) 0.0272(11) Uani 1 1 d . . .
H5A H 0.1511 0.2938 0.7829 0.033 Uiso 1 1 calc R . .
H5B H 0.0886 0.3773 0.8114 0.033 Uiso 1 1 calc R . .
C6 C 0.0558(3) 0.2346(5) 0.6242(6) 0.0219(10) Uani 1 1 d . . .
H6A H 0.0078 0.2657 0.6014 0.026 Uiso 1 1 calc R . .
H6B H 0.0610 0.1511 0.6879 0.026 Uiso 1 1 calc R . .

loop_
_atom_site_aniso_label
_atom_site_aniso_U_11
_atom_site_aniso_U_22
_atom_site_aniso_U_33
_atom_site_aniso_U_23
_atom_site_aniso_U_13
_atom_site_aniso_U_12
Te1 0.01844(19) 0.01509(19) 0.01602(18) 0.00014(11) 0.00610(11) -0.00066(12)
O1 0.0212(17) 0.0283(19) 0.0188(16) 0.0025(14) 0.0069(14) 0.0030(14)
O2 0.0250(17) 0.0189(16) 0.0219(16) -0.0010(14) 0.0074(13) -0.0024(14)
O3 0.024(2) 0.018(2) 0.022(2) 0.000 0.0051(19) 0.000
O4 0.0245(17) 0.0162(15) 0.0147(15) 0.0013(13) 0.0012(13) -0.0009(13)
C1 0.022(2) 0.026(3) 0.034(3) -0.004(2) 0.011(2) 0.002(2)
C2 0.019(2) 0.025(3) 0.024(2) -0.003(2) 0.0067(19) -0.003(2)
C3 0.031(3) 0.022(2) 0.016(2) -0.0015(18) 0.011(2) -0.004(2)
C4 0.032(3) 0.023(3) 0.023(2) -0.006(2) 0.009(2) -0.003(2)
C5 0.031(3) 0.031(3) 0.020(2) -0.005(2) 0.008(2) -0.004(2)
C6 0.033(3) 0.023(2) 0.015(2) -0.0039(19) 0.0153(19) -0.005(2)

loop_
_geom_bond_atom_site_label_1
_geom_bond_atom_site_label_2
_geom_bond_distance
_geom_bond_site_symmetry_2
_geom_bond_publ_flag
Te1 O3 1.968(2) . ?
Te1 O2 1.983(3) . ?
Te1 O1 1.993(3) . ?
Te1 O4 2.032(3) . ?
Te1 C6 2.123(4) . ?
Te1 C3 2.125(4) . ?
O1 C1 1.433(5) . ?
O2 C4 1.426(5) . ?
O3 Te1 1.968(2) 2 ?
O4 O4 1.477(6) 2 ?
C1 C2 1.529(7) . ?
C2 C3 1.516(7) . ?
C4 C5 1.549(7) . ?
C5 C6 1.521(7) . ?
